data_2023129
loop_
_publ_author_name
'Hartenbach, Ingo'
'Hertweck, Robin F.'

_publ_section_title
;
 Mixed occupancy: the crystal structure of scheelite-type LiLu[MoO4]2
;
_journal_coeditor_code WM5719
_journal_issue 6
_journal_name_full 'Acta Crystallographica Section E Crystallographic Communications'
_journal_paper_doi 10.1107/S2056989024004365
_journal_volume 80
_journal_year 2024
_chemical_formula_iupac 'Li Lu [Mo O4]2'
_chemical_formula_sum 'Li Lu Mo2 O8'
_chemical_formula_weight 501.79
_chemical_name_systematic
;
Lithium lutetium bis[orthomolybdate(VI)]
;
_space_group_crystal_system tetragonal
_space_group_IT_number 88
_space_group_name_Hall '-I 4ad'
_space_group_name_H-M_alt 'I 41/a :2'
_audit_creation_method SHELXL-2018/1
_cell_angle_alpha 90
_cell_angle_beta 90
_cell_angle_gamma 90
_cell_formula_units_Z 2
_cell_length_a 5.1052(3)
_cell_length_b 5.1052(3)
_cell_length_c 11.0800(7)
_cell_measurement_reflns_used 2522
_cell_measurement_temperature 293(2)
_cell_measurement_theta_max 31.69
_cell_measurement_theta_min 3.46
_cell_volume 288.78(3)
_computing_cell_refinement
;
X-Area (Stoe & Cie, 2019)
;
_computing_data_collection
;
X-Area (Stoe & Cie, 2019)
;
_computing_data_reduction
;
X-Area (Stoe & Cie, 2019) and <i>LANA</i> (Koziskova
et al., 2016)
;
_computing_molecular_graphics
;
DIAMOND (Brandenburg & Putz, 2023)
;
_computing_publication_material
;
publCIF (Westrip, 2010)
;
_computing_structure_refinement
;
SHELXL (Sheldrick, 2015b)
;
_computing_structure_solution
;
<i>SHELXT</i> (Sheldrick, 2015a)
;
_diffrn_ambient_temperature 293(2)
_diffrn_detector Pilatus200K
_diffrn_detector_area_resol_mean 5.81
_diffrn_measured_fraction_theta_full 1.000
_diffrn_measured_fraction_theta_max 1.000
_diffrn_measurement_device 'Eulerian 4-circle diffractometer'
_diffrn_measurement_device_type 'Stoe Stadivari'
_diffrn_measurement_method 'rotation method, \w scans'
_diffrn_radiation_monochromator 'Graded multilayer mirror'
_diffrn_radiation_probe x-ray
_diffrn_radiation_type 'Ag K\a'
_diffrn_radiation_wavelength 0.56083
_diffrn_reflns_av_R_equivalents 0.0373
_diffrn_reflns_av_unetI/netI 0.0250
_diffrn_reflns_limit_h_max 8
_diffrn_reflns_limit_h_min -8
_diffrn_reflns_limit_k_max 8
_diffrn_reflns_limit_k_min -8
_diffrn_reflns_limit_l_max 18
_diffrn_reflns_limit_l_min -15
_diffrn_reflns_number 4315
_diffrn_reflns_theta_full 19.664
_diffrn_reflns_theta_max 27.853
_diffrn_reflns_theta_min 3.467
_diffrn_source 'Axo Ag'
_diffrn_source_current 0.670
_diffrn_source_power 0.044
_diffrn_source_voltage 65
_exptl_absorpt_coefficient_mu 25.07
_exptl_absorpt_correction_T_max 0.1550
_exptl_absorpt_correction_T_min 0.0308
_exptl_absorpt_correction_type multi-scan
_exptl_absorpt_process_details
;
[X-Red32 (Stoe & Cie, 2019) using Gaussian integration, analogous
to Coppens (1970). Afterwards scaling of reflection intensities was
performed
within <i>LANA</i> (Koziskova <i>et al.</i>,  2016)]
;
_exptl_crystal_colour colorless
_exptl_crystal_density_diffrn 5.771
_exptl_crystal_density_method 'not measured'
_exptl_crystal_description coarse
_exptl_crystal_F_000 444
_exptl_crystal_size_max 0.141
_exptl_crystal_size_mid 0.093
_exptl_crystal_size_min 0.076
_refine_diff_density_max 1.135
_refine_diff_density_min -1.223
_refine_ls_extinction_coef 0.044(2)
_refine_ls_extinction_expression Fc^*^=kFc[1+0.001xFc^2^\l^3^/sin(2\q)]^-1/4^
_refine_ls_extinction_method
;
SHELXL (Sheldrick 2015b)
;
_refine_ls_goodness_of_fit_ref 0.958
_refine_ls_matrix_type full
_refine_ls_number_parameters 15
_refine_ls_number_reflns 352
_refine_ls_number_restraints 0
_refine_ls_restrained_S_all 0.958
_refine_ls_R_factor_all 0.0579
_refine_ls_R_factor_gt 0.0186
_refine_ls_shift/su_max 0.000
_refine_ls_shift/su_mean 0.000
_refine_ls_structure_factor_coef Fsqd
_refine_ls_weighting_details 'w=1/[\s^2^(Fo^2^)+(0.0206P)^2^+1.1482P] where P=(Fo^2^+2Fc^2^)/3'
_refine_ls_weighting_scheme calc
_refine_ls_wR_factor_gt 0.0425
_refine_ls_wR_factor_ref 0.0483
_reflns_number_gt 162
_reflns_number_total 352
_reflns_threshold_expression 'I > 2\s(I)'
_cod_data_source_file wm5719.cif
_cod_data_source_block I
_cod_original_cell_volume 288.78(4)
_cod_original_sg_symbol_H-M 'I 41/a'
_cod_database_code 2023129
_shelx_space_group_comment
;
The symmetry employed for this shelxl refinement is uniquely defined
by the following loop, which should always be used as a source of
symmetry information in preference to the above space-group names.
They are only intended as comments.
;

loop_
_space_group_symop_operation_xyz
'x, y, z'
'-x+1/2, -y, z+1/2'
'-y+3/4, x+1/4, z+1/4'
'y+3/4, -x+3/4, z+3/4'
'x+1/2, y+1/2, z+1/2'
'-x+1, -y+1/2, z+1'
'-y+5/4, x+3/4, z+3/4'
'y+5/4, -x+5/4, z+5/4'
'-x, -y, -z'
'x-1/2, y, -z-1/2'
'y-3/4, -x-1/4, -z-1/4'
'-y-3/4, x-3/4, -z-3/4'
'-x+1/2, -y+1/2, -z+1/2'
'x, y+1/2, -z'
'y-1/4, -x+1/4, -z+1/4'
'-y-1/4, x-1/4, -z-1/4'

loop_
_atom_site_type_symbol
_atom_site_label
_atom_site_fract_x
_atom_site_fract_y
_atom_site_fract_z
_atom_site_U_iso_or_equiv
_atom_site_adp_type
_atom_site_calc_flag
_atom_site_occupancy
_atom_site_disorder_assembly
_atom_site_disorder_group
Li Li 0.000000 0.250000 0.625000 0.00754(18) Uani d 0.5 . .
Lu Lu 0.000000 0.250000 0.625000 0.00754(18) Uani d 0.5 . .
Mo Mo 0.000000 0.250000 0.125000 0.01028(19) Uani d 1 . .
O O 0.2480(4) 0.4067(5) 0.0394(2) 0.0175(6) Uani d 1 . .

loop_
_atom_site_aniso_label
_atom_site_aniso_U_11
_atom_site_aniso_U_22
_atom_site_aniso_U_33
_atom_site_aniso_U_12
_atom_site_aniso_U_13
_atom_site_aniso_U_23
Li 0.0075(2) 0.0075(2) 0.0075(3) 0.000 0.000 0.000
Lu 0.0075(2) 0.0075(2) 0.0075(3) 0.000 0.000 0.000
Mo 0.0097(2) 0.0097(2) 0.0114(3) 0.000 0.000 0.000
O 0.0203(15) 0.0157(14) 0.0177(13) -0.0012(12) 0.0049(11) 0.0027(14)

loop_
_atom_type_symbol
_atom_type_description
_atom_type_scat_dispersion_real
_atom_type_scat_dispersion_imag
_atom_type_scat_source
Li Li -0.0004 0.0000 'International Tables Vol C Tables 4.2.6.8 and 6.1.1.4'
Lu Lu -0.3299 3.9377 'International Tables Vol C Tables 4.2.6.8 and 6.1.1.4'
Mo Mo -1.2703 3.0978 'International Tables Vol C Tables 4.2.6.8 and 6.1.1.4'
O O 0.0056 0.0036 'International Tables Vol C Tables 4.2.6.8 and 6.1.1.4'

loop_
_geom_angle_atom_site_label_1
_geom_angle_atom_site_label_2
_geom_angle_atom_site_label_3
_geom_angle_site_symmetry_1
_geom_angle_site_symmetry_3
_geom_angle
_geom_angle_publ_flag
O Li O 4_455 10_556 126.20(9) ?
O Li O 4_455 13 126.20(9) ?
O Li O 10_556 13 79.57(15) ?
O Li O 4_455 7_445 79.57(15) ?
O Li O 10_556 7_445 126.20(9) ?
O Li O 13 7_445 126.20(9) ?
O Li O 4_455 5_445 153.18(13) ?
O Li O 10_556 5_445 69.36(7) ?
O Li O 13 5_445 74.75(12) ?
O Li O 7_445 5_445 73.93(6) ?
O Li O 4_455 2_565 73.93(6) ?
O Li O 10_556 2_565 74.75(12) ?
O Li O 13 2_565 69.36(7) ?
O Li O 7_445 2_565 153.18(13) ?
O Li O 5_445 2_565 132.78(15) ?
O Li O 4_455 16_656 74.75(12) ?
O Li O 10_556 16_656 153.18(13) ?
O Li O 13 16_656 73.93(6) ?
O Li O 7_445 16_656 69.36(7) ?
O Li O 5_445 16_656 99.23(6) ?
O Li O 2_565 16_656 99.23(6) ?
O Li O 4_455 11_566 69.36(7) ?
O Li O 10_556 11_566 73.93(6) ?
O Li O 13 11_566 153.18(13) ?
O Li O 7_445 11_566 74.75(12) ?
O Li O 5_445 11_566 99.23(6) ?
O Li O 2_565 11_566 99.23(6) ?
O Li O 16_656 11_566 132.78(15) ?
O Lu O 4_455 10_556 126.20(9) ?
O Lu O 4_455 13 126.20(9) ?
O Lu O 10_556 13 79.57(15) ?
O Lu O 4_455 7_445 79.57(15) ?
O Lu O 10_556 7_445 126.20(9) ?
O Lu O 13 7_445 126.20(9) ?
O Lu O 4_455 5_445 153.18(13) ?
O Lu O 10_556 5_445 69.36(7) ?
O Lu O 13 5_445 74.75(12) ?
O Lu O 7_445 5_445 73.93(6) ?
O Lu O 4_455 2_565 73.93(6) ?
O Lu O 10_556 2_565 74.75(12) ?
O Lu O 13 2_565 69.36(7) ?
O Lu O 7_445 2_565 153.18(13) ?
O Lu O 5_445 2_565 132.78(15) ?
O Lu O 4_455 16_656 74.75(12) ?
O Lu O 10_556 16_656 153.18(13) ?
O Lu O 13 16_656 73.93(6) ?
O Lu O 7_445 16_656 69.36(7) ?
O Lu O 5_445 16_656 99.23(6) ?
O Lu O 2_565 16_656 99.23(6) ?
O Lu O 4_455 11_566 69.36(7) ?
O Lu O 10_556 11_566 73.93(6) ?
O Lu O 13 11_566 153.18(13) ?
O Lu O 7_445 11_566 74.75(12) ?
O Lu O 5_445 11_566 99.23(6) ?
O Lu O 2_565 11_566 99.23(6) ?
O Lu O 16_656 11_566 132.78(15) ?
O Lu Lu 4_455 9_556 158.93(7) ?
O Lu Lu 10_556 9_556 70.38(7) ?
O Lu Lu 13 9_556 37.40(7) ?
O Lu Lu 7_445 9_556 101.37(7) ?
O Lu Lu 5_445 9_556 37.35(7) ?
O Lu Lu 2_565 9_556 101.88(8) ?
O Lu Lu 16_656 9_556 85.81(7) ?
O Lu Lu 11_566 9_556 131.46(8) ?
O Lu Lu 4_455 13_556 37.40(7) ?
O Lu Lu 10_556 13_556 158.93(7) ?
O Lu Lu 13 13_556 101.37(7) ?
O Lu Lu 7_445 13_556 70.38(8) ?
O Lu Lu 5_445 13_556 131.46(7) ?
O Lu Lu 2_565 13_556 85.81(7) ?
O Lu Lu 16_656 13_556 37.35(7) ?
O Lu Lu 11_566 13_556 101.88(8) ?
Lu Lu Lu 9_556 13_556 122.737(3) ?
O Lu Lu 4_455 13_456 70.38(8) ?
O Lu Lu 10_556 13_456 101.37(7) ?
O Lu Lu 13 13_456 158.93(7) ?
O Lu Lu 7_445 13_456 37.40(7) ?
O Lu Lu 5_445 13_456 85.81(7) ?
O Lu Lu 2_565 13_456 131.46(7) ?
O Lu Lu 16_656 13_456 101.88(8) ?
O Lu Lu 11_566 13_456 37.35(7) ?
Lu Lu Lu 9_556 13_456 122.737(3) ?
Lu Lu Lu 13_556 13_456 85.322(6) ?
O Lu Lu 4_455 9_566 101.37(7) ?
O Lu Lu 10_556 9_566 37.40(7) ?
O Lu Lu 13 9_566 70.38(7) ?
O Lu Lu 7_445 9_566 158.93(7) ?
O Lu Lu 5_445 9_566 101.88(8) ?
O Lu Lu 2_565 9_566 37.35(7) ?
O Lu Lu 16_656 9_566 131.46(7) ?
O Lu Lu 11_566 9_566 85.81(7) ?
Lu Lu Lu 9_556 9_566 85.322(5) ?
Lu Lu Lu 13_556 9_566 122.737(3) ?
Lu Lu Lu 13_456 9_566 122.737(3) ?
O Mo O 6_454 12_666 106.65(10) ?
O Mo O 6_454 15 106.65(10) ?
O Mo O 12_666 15 115.3(2) ?
O Mo O 6_454 . 115.3(2) ?
O Mo O 12_666 . 106.65(10) ?
O Mo O 15 . 106.65(10) ?
Mo O Li . 13 130.25(16) ?
Mo O Li . 5_554 120.42(15) ?
Li O Li 13 5_554 105.25(12) ?

loop_
_geom_bond_atom_site_label_1
_geom_bond_atom_site_label_2
_geom_bond_site_symmetry_2
_geom_bond_distance
_geom_bond_publ_flag
Li O 4_455 2.369(3) ?
Li O 10_556 2.369(3) ?
Li O 13 2.369(3) ?
Li O 7_445 2.369(3) ?
Li O 5_445 2.371(3) ?
Li O 2_565 2.371(3) ?
Li O 16_656 2.371(3) ?
Li O 11_566 2.371(3) ?
Lu O 4_455 2.369(3) ?
Lu O 10_556 2.369(3) ?
Lu O 13 2.369(3) ?
Lu O 7_445 2.369(3) ?
Lu O 5_445 2.371(3) ?
Lu O 2_565 2.371(3) ?
Lu O 16_656 2.371(3) ?
Lu O 11_566 2.371(3) ?
Lu Lu 9_556 3.76679(16) ?
Lu Lu 13_556 3.76678(17) ?
Lu Lu 13_456 3.76678(17) ?
Lu Lu 9_566 3.76678(16) ?
Mo O 6_454 1.774(3) ?
Mo O 12_666 1.774(3) ?
Mo O 15 1.774(3) ?
Mo O . 1.774(3) ?
